data_7044085
loop_
_publ_author_name
'Colina-Vegas, Legna'
'Luna, Liany'
'Plutin, Ana'
'Castellano, Eduardo'
'Cominetti, Marcia Regina'
'Batista, Alzir A.'

_publ_section_title
;
 Ru(II)-arene acylthioureas complexes: DNA/HSA-binding, anti-migration and
 cell death in a triple negative breast tumor cell line
;
_journal_name_full 'Dalton Trans.'
_journal_paper_doi 10.1039/C7DT01801K
_journal_year 2017
_chemical_formula_moiety 'C21 H24 Cl2 N2 O2 Ru S2'
_chemical_formula_sum 'C21 H24 Cl2 N2 O2 Ru S2'
_chemical_formula_weight 572.51
_space_group_crystal_system triclinic
_space_group_IT_number 2
_space_group_name_Hall '-P 1'
_space_group_name_H-M_alt 'P -1'
_symmetry_space_group_name_Hall '-P 1'
_symmetry_space_group_name_H-M 'P -1'
_atom_sites_solution_hydrogens mixed
_audit_creation_method SHELXL-2014/6
_audit_update_record
;
2017-08-30 deposited with the CCDC.
2017-09-01 downloaded from the CCDC.
;
_cell_angle_alpha 86.416(2)
_cell_angle_beta 82.922(2)
_cell_angle_gamma 76.878(2)
_cell_formula_units_Z 2
_cell_length_a 9.6880(3)
_cell_length_b 11.0000(4)
_cell_length_c 11.4640(4)
_cell_measurement_reflns_used 10253
_cell_measurement_temperature 293(2)
_cell_measurement_theta_max 26
_cell_measurement_theta_min 2.55
_cell_volume 1179.97(7)
_computing_cell_refinement 'APEX2 v2014.5-0 (Bruker AXS)'
_computing_data_collection 'APEX2 v2014.5-0 (Bruker AXS)'
_computing_data_reduction 'SAINT V8.34A (Bruker AXS Inc., 2013)'
_computing_publication_material 'WinGX publication routines (Farrugia, 2012)'
_computing_structure_refinement 'SHELXL-2014/6 (Sheldrick, 2014)'
_computing_structure_solution 'SHELXT-2014 (Sheldrick, 2014)'
_diffrn_ambient_temperature 293(2)
_diffrn_detector 'CCD plate'
_diffrn_detector_area_resol_mean 9
_diffrn_measured_fraction_theta_full 0.991
_diffrn_measured_fraction_theta_max 0.992
_diffrn_measurement_device_type 'Enraf-Nonius CAD4 Diffractometer'
_diffrn_measurement_method \w/2\q
_diffrn_orient_matrix_type 'by Bruker AXS Collect from scalepack cell'
_diffrn_radiation_monochromator graphite
_diffrn_radiation_probe x-ray
_diffrn_radiation_type MoK\a
_diffrn_radiation_wavelength 0.71073
_diffrn_reflns_av_R_equivalents 0.0668
_diffrn_reflns_av_unetI/netI 0.0568
_diffrn_reflns_Laue_measured_fraction_full 0.991
_diffrn_reflns_Laue_measured_fraction_max 0.992
_diffrn_reflns_limit_h_max 11
_diffrn_reflns_limit_h_min -11
_diffrn_reflns_limit_k_max 13
_diffrn_reflns_limit_k_min -13
_diffrn_reflns_limit_l_max 14
_diffrn_reflns_limit_l_min -14
_diffrn_reflns_number 10253
_diffrn_reflns_point_group_measured_fraction_full 0.991
_diffrn_reflns_point_group_measured_fraction_max 0.992
_diffrn_reflns_theta_full 25.242
_diffrn_reflns_theta_max 25.997
_diffrn_reflns_theta_min 2.551
_diffrn_source 'Enraf Nonius FR590'
_exptl_absorpt_coefficient_mu 1.088
_exptl_absorpt_correction_T_max 0.9118
_exptl_absorpt_correction_T_min 0.7024
_exptl_absorpt_correction_type gaussian
_exptl_absorpt_process_details
;
Gaussian (Coppens et al., 1965)
a grid of  8 x  8 x  8 =   512 sampling points was used
;
_exptl_crystal_colour red
_exptl_crystal_density_diffrn 1.611
_exptl_crystal_description plate
_exptl_crystal_F_000 580
_exptl_crystal_size_max 0.481
_exptl_crystal_size_mid 0.312
_exptl_crystal_size_min 0.087
_refine_diff_density_max 0.618
_refine_diff_density_min -1.457
_refine_diff_density_rms 0.123
_refine_ls_extinction_method none
_refine_ls_goodness_of_fit_ref 1.142
_refine_ls_hydrogen_treatment constr
_refine_ls_matrix_type full
_refine_ls_number_parameters 274
_refine_ls_number_reflns 4587
_refine_ls_number_restraints 0
_refine_ls_restrained_S_all 1.142
_refine_ls_R_factor_all 0.0445
_refine_ls_R_factor_gt 0.0393
_refine_ls_shift/su_max 0.000
_refine_ls_shift/su_mean 0.000
_refine_ls_structure_factor_coef Fsqd
_refine_ls_weighting_details 'w=1/[\s^2^(Fo^2^)+(0.0538P)^2^+1.0105P] where P=(Fo^2^+2Fc^2^)/3'
_refine_ls_weighting_scheme calc
_refine_ls_wR_factor_gt 0.1112
_refine_ls_wR_factor_ref 0.1162
_reflns_Friedel_coverage 0.000
_reflns_number_gt 4138
_reflns_number_total 4587
_reflns_threshold_expression 'I > 2\s(I)'
_cod_data_source_file c7dt01801k2.cif
_cod_data_source_block shelx_CCDC1
_cod_database_code 7044085
_shelx_space_group_comment
;
The symmetry employed for this shelxl refinement is uniquely defined
by the following loop, which should always be used as a source of
symmetry information in preference to the above space-group names.
They are only intended as comments.
;
_shelxl_version_number 2014/6

loop_
_space_group_symop_operation_xyz
'x, y, z'
'-x, -y, -z'

loop_
_atom_site_label
_atom_site_type_symbol
_atom_site_fract_x
_atom_site_fract_y
_atom_site_fract_z
_atom_site_U_iso_or_equiv
_atom_site_adp_type
_atom_site_occupancy
_atom_site_site_symmetry_order
_atom_site_calc_flag
_atom_site_refinement_flags_posn
_atom_site_refinement_flags_adp
Ru Ru 0.33016(3) 0.25948(2) 0.47629(2) 0.02651(11) Uani 1 1 d . .
Cl1 Cl 0.57556(9) 0.24122(11) 0.38880(8) 0.0432(2) Uani 1 1 d . .
Cl2 Cl 0.31070(11) 0.10565(9) 0.33942(7) 0.0389(2) Uani 1 1 d . .
S S 0.24103(10) 0.42589(8) 0.33872(7) 0.0346(2) Uani 1 1 d . .
S2 S 0.65067(17) 0.12030(14) -0.10544(10) 0.0702(4) Uani 1 1 d . .
O1 O 0.4371(4) 0.3464(4) -0.0372(3) 0.0727(12) Uani 1 1 d . .
O2 O 0.2019(4) 0.6618(4) -0.0706(3) 0.0632(9) Uani 1 1 d . .
N1 N 0.4169(4) 0.3076(3) 0.1610(3) 0.0411(8) Uani 1 1 d . .
H1 H 0.4519 0.2575 0.2160 0.049 Uiso 1 1 d R U
N2 N 0.2633(4) 0.4907(3) 0.1134(3) 0.0451(8) Uani 1 1 d . .
H2 H 0.3040 0.4789 0.0427 0.054 Uiso 1 1 d R U
C1 C 0.4733(5) 0.2782(4) 0.0467(3) 0.0429(9) Uani 1 1 d . .
C1' C 0.0507(4) 0.1331(4) 0.5740(4) 0.0456(10) Uani 1 1 d . .
H1' H 0.0964 0.0654 0.5210 0.055 Uiso 1 1 calc R U
C2 C 0.5771(4) 0.1609(4) 0.0337(3) 0.0385(8) Uani 1 1 d . .
C2' C -0.0048(7) 0.0738(6) 0.6898(5) 0.0751(18) Uani 1 1 d . .
H2'1 H 0.0711 0.0116 0.7185 0.113 Uiso 1 1 calc R U
H2'2 H -0.0811 0.0356 0.6765 0.113 Uiso 1 1 calc R U
H2'3 H -0.0393 0.1372 0.7468 0.113 Uiso 1 1 calc R U
C3 C 0.6309(6) 0.0724(5) 0.1140(4) 0.0641(14) Uani 1 1 d . .
H3 H 0.6023 0.0770 0.1943 0.077 Uiso 1 1 calc R U
C3' C -0.0694(6) 0.2167(6) 0.5150(6) 0.0780(17) Uani 1 1 d . .
H3'1 H -0.1303 0.1671 0.4915 0.117 Uiso 1 1 calc R U
H3'2 H -0.0304 0.2583 0.4469 0.117 Uiso 1 1 calc R U
H3'3 H -0.1236 0.2777 0.5690 0.117 Uiso 1 1 calc R U
C4 C 0.7341(7) -0.0267(5) 0.0633(4) 0.0737(17) Uani 1 1 d . .
H4 H 0.7824 -0.0944 0.1059 0.088 Uiso 1 1 calc R U
C4' C 0.1638(4) 0.1996(4) 0.5987(3) 0.0339(8) Uani 1 1 d . .
C5 C 0.7545(6) -0.0118(5) -0.0548(4) 0.0669(14) Uani 1 1 d . .
H5 H 0.8191 -0.0684 -0.1030 0.080 Uiso 1 1 calc R U
C5' C 0.1430(4) 0.3303(4) 0.5987(3) 0.0355(8) Uani 1 1 d . .
H5' H 0.0547 0.3798 0.5850 0.043 Uiso 1 1 calc R U
C6 C 0.3111(4) 0.4082(3) 0.1953(3) 0.0332(7) Uani 1 1 d . .
C6' C 0.2546(5) 0.3886(4) 0.6194(3) 0.0396(9) Uani 1 1 d . .
H6' H 0.2378 0.4753 0.6185 0.048 Uiso 1 1 calc R U
C7 C 0.1476(6) 0.6000(4) 0.1323(4) 0.0571(12) Uani 1 1 d . .
H7A H 0.1806 0.6642 0.1681 0.069 Uiso 1 1 calc R U
H7B H 0.0698 0.5782 0.1848 0.069 Uiso 1 1 calc R U
C7' C 0.3895(4) 0.3176(4) 0.6411(3) 0.0376(8) Uani 1 1 d . .
C8 C 0.0977(5) 0.6471(4) 0.0170(4) 0.0460(10) Uani 1 1 d . .
C8' C 0.4111(4) 0.1841(4) 0.6418(3) 0.0355(8) Uani 1 1 d . .
H8' H 0.4991 0.1345 0.6564 0.043 Uiso 1 1 calc R U
C9 C -0.0275(5) 0.6728(4) -0.0252(4) 0.0541(11) Uani 1 1 d . .
H9 H -0.1151 0.6687 0.0164 0.065 Uiso 1 1 calc R U
C9' C 0.3020(4) 0.1279(3) 0.6209(3) 0.0343(8) Uani 1 1 d . .
H9' H 0.3192 0.0412 0.6214 0.041 Uiso 1 1 calc R U
C10 C -0.0026(6) 0.7076(5) -0.1460(4) 0.0592(12) Uani 1 1 d . .
H10 H -0.0707 0.7313 -0.1985 0.071 Uiso 1 1 calc R U
C10' C 0.5087(5) 0.3788(5) 0.6583(4) 0.0562(12) Uani 1 1 d . .
H10A H 0.5973 0.3300 0.6228 0.084 Uiso 1 1 calc R U
H10B H 0.5135 0.3843 0.7409 0.084 Uiso 1 1 calc R U
H10C H 0.4917 0.4611 0.6221 0.084 Uiso 1 1 calc R U
C11 C 0.1350(6) 0.7000(5) -0.1692(4) 0.0656(14) Uani 1 1 d . .
H11 H 0.1806 0.7179 -0.2423 0.079 Uiso 1 1 calc R U

loop_
_atom_site_aniso_label
_atom_site_aniso_U_11
_atom_site_aniso_U_22
_atom_site_aniso_U_33
_atom_site_aniso_U_23
_atom_site_aniso_U_13
_atom_site_aniso_U_12
Ru 0.02826(17) 0.02731(17) 0.02216(16) -0.00211(10) -0.00075(10) -0.00315(12)
Cl1 0.0280(4) 0.0650(6) 0.0335(5) -0.0015(4) 0.0005(3) -0.0060(4)
Cl2 0.0518(5) 0.0349(5) 0.0308(4) -0.0105(3) 0.0017(4) -0.0119(4)
S 0.0401(5) 0.0312(5) 0.0269(4) -0.0005(3) -0.0012(3) 0.0019(4)
S2 0.0893(10) 0.0700(8) 0.0311(5) -0.0062(5) 0.0094(6) 0.0168(7)
O1 0.094(3) 0.070(2) 0.0288(15) 0.0100(14) 0.0057(16) 0.025(2)
O2 0.0537(19) 0.083(3) 0.0527(19) 0.0224(17) -0.0142(15) -0.0168(18)
N1 0.0441(18) 0.0441(19) 0.0257(15) 0.0038(13) -0.0006(13) 0.0063(15)
N2 0.053(2) 0.0414(19) 0.0315(16) 0.0048(13) -0.0009(14) 0.0053(16)
C1 0.046(2) 0.048(2) 0.0283(18) -0.0001(16) 0.0024(16) -0.0013(18)
C1' 0.041(2) 0.052(2) 0.047(2) -0.0121(18) 0.0049(17) -0.0187(19)
C2 0.039(2) 0.043(2) 0.0292(18) -0.0071(15) 0.0026(15) -0.0032(17)
C2' 0.084(4) 0.100(4) 0.057(3) -0.019(3) 0.021(3) -0.063(4)
C3 0.081(3) 0.063(3) 0.030(2) -0.0045(19) 0.004(2) 0.020(3)
C3' 0.046(3) 0.093(4) 0.102(5) -0.022(4) -0.024(3) -0.018(3)
C4 0.089(4) 0.064(3) 0.046(3) -0.006(2) -0.002(3) 0.027(3)
C4' 0.0363(18) 0.040(2) 0.0233(16) -0.0030(13) 0.0064(13) -0.0096(16)
C5 0.076(4) 0.061(3) 0.048(3) -0.013(2) 0.010(2) 0.012(3)
C5' 0.0376(19) 0.038(2) 0.0264(16) -0.0085(14) 0.0061(14) -0.0025(16)
C6 0.0345(18) 0.0311(18) 0.0316(17) 0.0007(14) -0.0032(14) -0.0033(15)
C6' 0.057(2) 0.0323(19) 0.0274(17) -0.0082(14) 0.0056(16) -0.0087(17)
C7 0.074(3) 0.044(2) 0.041(2) 0.0022(18) -0.007(2) 0.012(2)
C7' 0.050(2) 0.045(2) 0.0225(16) -0.0035(14) -0.0074(14) -0.0176(18)
C8 0.060(3) 0.0293(19) 0.043(2) 0.0043(16) -0.0041(19) -0.0007(18)
C8' 0.0400(19) 0.042(2) 0.0225(16) 0.0020(14) -0.0040(14) -0.0048(16)
C9 0.048(2) 0.046(3) 0.062(3) 0.005(2) -0.007(2) -0.002(2)
C9' 0.042(2) 0.0329(18) 0.0243(16) 0.0014(13) 0.0009(14) -0.0042(16)
C10 0.066(3) 0.051(3) 0.059(3) 0.004(2) -0.022(2) -0.005(2)
C10' 0.066(3) 0.071(3) 0.044(2) -0.003(2) -0.012(2) -0.037(3)
C11 0.074(4) 0.076(4) 0.046(3) 0.020(2) -0.016(2) -0.016(3)

loop_
_atom_type_symbol
_atom_type_description
_atom_type_scat_dispersion_real
_atom_type_scat_dispersion_imag
_atom_type_scat_source
C C 0.0033 0.0016 'International Tables Vol C Tables 4.2.6.8 and 6.1.1.4'
H H 0.0000 0.0000 'International Tables Vol C Tables 4.2.6.8 and 6.1.1.4'
Cl Cl 0.1484 0.1585 'International Tables Vol C Tables 4.2.6.8 and 6.1.1.4'
N N 0.0061 0.0033 'International Tables Vol C Tables 4.2.6.8 and 6.1.1.4'
O O 0.0106 0.0060 'International Tables Vol C Tables 4.2.6.8 and 6.1.1.4'
Ru Ru -1.2594 0.8363 'International Tables Vol C Tables 4.2.6.8 and 6.1.1.4'
S S 0.1246 0.1234 'International Tables Vol C Tables 4.2.6.8 and 6.1.1.4'

loop_
_geom_angle_atom_site_label_1
_geom_angle_atom_site_label_2
_geom_angle_atom_site_label_3
_geom_angle
C9' Ru C5' 67.83(14)
C9' Ru C6' 80.12(14)
C5' Ru C6' 38.19(15)
C9' Ru C8' 37.27(14)
C5' Ru C8' 80.24(14)
C6' Ru C8' 67.55(15)
C9' Ru C4' 38.46(14)
C5' Ru C4' 37.53(14)
C6' Ru C4' 68.68(14)
C8' Ru C4' 68.74(14)
C9' Ru C7' 68.29(14)
C5' Ru C7' 68.41(15)
C6' Ru C7' 37.25(15)
C8' Ru C7' 38.10(14)
C4' Ru C7' 81.88(14)
C9' Ru S 152.72(10)
C5' Ru S 88.27(10)
C6' Ru S 89.17(11)
C8' Ru S 154.18(11)
C4' Ru S 114.25(11)
C7' Ru S 116.10(11)
C9' Ru Cl2 89.49(10)
C5' Ru Cl2 117.26(10)
C6' Ru Cl2 155.46(11)
C8' Ru Cl2 115.67(11)
C4' Ru Cl2 89.37(10)
C7' Ru Cl2 153.67(11)
S Ru Cl2 90.15(3)
C9' Ru Cl1 114.68(10)
C5' Ru Cl1 155.15(11)
C6' Ru Cl1 116.97(11)
C8' Ru Cl1 88.58(10)
C4' Ru Cl1 153.03(11)
C7' Ru Cl1 89.13(11)
S Ru Cl1 92.55(3)
Cl2 Ru Cl1 87.58(3)
C6 S Ru 116.61(13)
C5 S2 C2 91.7(2)
C8 O2 C11 106.3(4)
C6 N1 C1 126.6(3)
C6 N1 H1 116.7
C1 N1 H1 116.7
C6 N2 C7 125.5(3)
C6 N2 H2 117.2
C7 N2 H2 117.3
O1 C1 N1 122.1(4)
O1 C1 C2 122.4(4)
N1 C1 C2 115.5(3)
C4' C1' C3' 113.3(4)
C4' C1' C2' 108.5(4)
C3' C1' C2' 111.6(4)
C4' C1' H1' 107.8
C3' C1' H1' 107.8
C2' C1' H1' 107.8
C3 C2 C1 131.7(4)
C3 C2 S2 110.8(3)
C1 C2 S2 117.5(3)
C1' C2' H2'1 109.5
C1' C2' H2'2 109.5
H2'1 C2' H2'2 109.5
C1' C2' H2'3 109.5
H2'1 C2' H2'3 109.5
H2'2 C2' H2'3 109.5
C2 C3 C4 113.1(4)
C2 C3 H3 123.4
C4 C3 H3 123.4
C1' C3' H3'1 109.5
C1' C3' H3'2 109.5
H3'1 C3' H3'2 109.5
C1' C3' H3'3 109.5
H3'1 C3' H3'3 109.5
H3'2 C3' H3'3 109.5
C5 C4 C3 111.7(5)
C5 C4 H4 124.2
C3 C4 H4 124.2
C5' C4' C9' 116.9(3)
C5' C4' C1' 123.6(4)
C9' C4' C1' 119.5(4)
C5' C4' Ru 70.6(2)
C9' C4' Ru 69.70(19)
C1' C4' Ru 129.3(3)
C4 C5 S2 112.7(4)
C4 C5 H5 123.6
S2 C5 H5 123.6
C4' C5' C6' 121.4(4)
C4' C5' Ru 71.9(2)
C6' C5' Ru 71.2(2)
C4' C5' H5' 119.3
C6' C5' H5' 119.3
Ru C5' H5' 130.2
N2 C6 N1 117.7(3)
N2 C6 S 120.8(3)
N1 C6 S 121.5(3)
C7' C6' C5' 121.3(4)
C7' C6' Ru 72.5(2)
C5' C6' Ru 70.6(2)
C7' C6' H6' 119.4
C5' C6' H6' 119.4
Ru C6' H6' 130.2
N2 C7 C8 108.7(4)
N2 C7 H7A 109.9
C8 C7 H7A 109.9
N2 C7 H7B 109.9
C8 C7 H7B 109.9
H7A C7 H7B 108.3
C6' C7' C8' 117.6(3)
C6' C7' C10' 121.3(4)
C8' C7' C10' 121.0(4)
C6' C7' Ru 70.3(2)
C8' C7' Ru 69.94(19)
C10' C7' Ru 129.1(3)
C9 C8 O2 109.5(4)
C9 C8 C7 134.8(5)
O2 C8 C7 115.6(4)
C9' C8' C7' 120.8(4)
C9' C8' Ru 70.5(2)
C7' C8' Ru 72.0(2)
C9' C8' H8' 119.6
C7' C8' H8' 119.6
Ru C8' H8' 130.6
C8 C9 C10 107.1(4)
C8 C9 H9 126.5
C10 C9 H9 126.5
C8' C9' C4' 122.0(3)
C8' C9' Ru 72.2(2)
C4' C9' Ru 71.8(2)
C8' C9' H9' 119.0
C4' C9' H9' 119.0
Ru C9' H9' 129.6
C11 C10 C9 106.7(4)
C11 C10 H10 126.7
C9 C10 H10 126.7
C7' C10' H10A 109.5
C7' C10' H10B 109.5
H10A C10' H10B 109.5
C7' C10' H10C 109.5
H10A C10' H10C 109.5
H10B C10' H10C 109.5
C10 C11 O2 110.4(4)
C10 C11 H11 124.8
O2 C11 H11 124.8

loop_
_geom_bond_atom_site_label_1
_geom_bond_atom_site_label_2
_geom_bond_distance
Ru C9' 2.164(3)
Ru C5' 2.175(4)
Ru C6' 2.184(3)
Ru C8' 2.186(3)
Ru C4' 2.193(3)
Ru C7' 2.212(3)
Ru S 2.4167(9)
Ru Cl2 2.4312(9)
Ru Cl1 2.4330(9)
S C6 1.705(4)
S2 C5 1.684(6)
S2 C2 1.708(4)
O1 C1 1.218(5)
O2 C8 1.363(5)
O2 C11 1.369(6)
N1 C6 1.367(5)
N1 C1 1.384(5)
N1 H1 0.8606
N2 C6 1.314(5)
N2 C7 1.452(6)
N2 H2 0.8605
C1 C2 1.448(6)
C1' C4' 1.511(5)
C1' C3' 1.513(7)
C1' C2' 1.533(6)
C1' H1' 0.9800
C2 C3 1.357(6)
C2' H2'1 0.9600
C2' H2'2 0.9600
C2' H2'3 0.9600
C3 C4 1.402(7)
C3 H3 0.9300
C3' H3'1 0.9600
C3' H3'2 0.9600
C3' H3'3 0.9600
C4 C5 1.350(7)
C4 H4 0.9300
C4' C5' 1.405(5)
C4' C9' 1.436(5)
C5 H5 0.9300
C5' C6' 1.426(6)
C5' H5' 0.9300
C6' C7' 1.404(6)
C6' H6' 0.9300
C7 C8 1.485(6)
C7 H7A 0.9700
C7 H7B 0.9700
C7' C8' 1.436(5)
C7' C10' 1.500(5)
C8 C9 1.326(6)
C8' C9' 1.390(5)
C8' H8' 0.9300
C9 C10 1.420(7)
C9 H9 0.9300
C9' H9' 0.9300
C10 C11 1.311(8)
C10 H10 0.9300
C10' H10A 0.9600
C10' H10B 0.9600
C10' H10C 0.9600
C11 H11 0.9300

loop_
_geom_torsion_atom_site_label_1
_geom_torsion_atom_site_label_2
_geom_torsion_atom_site_label_3
_geom_torsion_atom_site_label_4
_geom_torsion
C6 N1 C1 O1 4.2(7)
C6 N1 C1 C2 -175.4(4)
O1 C1 C2 C3 -179.6(6)
N1 C1 C2 C3 0.0(7)
O1 C1 C2 S2 0.6(6)
N1 C1 C2 S2 -179.8(3)
C5 S2 C2 C3 -1.3(5)
C5 S2 C2 C1 178.5(4)
C1 C2 C3 C4 -178.3(5)
S2 C2 C3 C4 1.5(7)
C2 C3 C4 C5 -0.9(9)
C3' C1' C4' C5' 17.1(6)
C2' C1' C4' C5' -107.4(5)
C3' C1' C4' C9' -161.5(4)
C2' C1' C4' C9' 74.1(5)
C3' C1' C4' Ru -74.5(5)
C2' C1' C4' Ru 161.0(4)
C3 C4 C5 S2 -0.1(8)
C2 S2 C5 C4 0.8(6)
C9' C4' C5' C6' 0.3(5)
C1' C4' C5' C6' -178.3(3)
Ru C4' C5' C6' -53.4(3)
C9' C4' C5' Ru 53.7(3)
C1' C4' C5' Ru -124.9(3)
C7 N2 C6 N1 177.1(4)
C7 N2 C6 S -2.0(6)
C1 N1 C6 N2 -4.8(6)
C1 N1 C6 S 174.3(3)
Ru S C6 N2 176.2(3)
Ru S C6 N1 -2.9(4)
C4' C5' C6' C7' -0.3(5)
Ru C5' C6' C7' -54.0(3)
C4' C5' C6' Ru 53.7(3)
C6 N2 C7 C8 -163.3(4)
C5' C6' C7' C8' 0.0(5)
Ru C6' C7' C8' -53.2(3)
C5' C6' C7' C10' 177.6(3)
Ru C6' C7' C10' 124.4(4)
C5' C6' C7' Ru 53.2(3)
C11 O2 C8 C9 1.0(6)
C11 O2 C8 C7 177.4(4)
N2 C7 C8 C9 125.8(6)
N2 C7 C8 O2 -49.4(6)
C6' C7' C8' C9' 0.4(5)
C10' C7' C8' C9' -177.3(3)
Ru C7' C8' C9' -53.0(3)
C6' C7' C8' Ru 53.4(3)
C10' C7' C8' Ru -124.3(3)
O2 C8 C9 C10 -0.9(5)
C7 C8 C9 C10 -176.3(5)
C7' C8' C9' C4' -0.4(5)
Ru C8' C9' C4' -54.0(3)
C7' C8' C9' Ru 53.6(3)
C5' C4' C9' C8' 0.1(5)
C1' C4' C9' C8' 178.7(3)
Ru C4' C9' C8' 54.2(3)
C5' C4' C9' Ru -54.1(3)
C1' C4' C9' Ru 124.5(3)
C8 C9 C10 C11 0.5(6)
C9 C10 C11 O2 0.1(7)
C8 O2 C11 C10 -0.7(6)
